data_7103258
loop_
_publ_author_name
'Moebs-Sanchez, Sylvie'
'Bouhadir, Ghenwa'
'Saffon, Nathalie'
'Maron, Laurent'
'Bourissou, Didier'

_publ_section_title
;
 Tracking reactive intermediates in phosphine-promoted reactions with
 ambiphilic phosphino-boranes.
;
_journal_issue 29
_journal_name_full 'Chemical communications (Cambridge, England)'
_journal_page_first 3435
_journal_page_last 3437
_journal_paper_doi 10.1039/b805161e
_journal_year 2008
_chemical_formula_sum 'C39.5 H51 B N O P'
_chemical_formula_weight 597.59
_chemical_name_systematic
;
?
;
_space_group_IT_number 14
_symmetry_cell_setting monoclinic
_symmetry_space_group_name_Hall '-P 2ybc'
_symmetry_space_group_name_H-M 'P 1 21/c 1'
_atom_sites_solution_hydrogens geom
_atom_sites_solution_primary direct
_atom_sites_solution_secondary difmap
_audit_creation_method SHELXL-97
_cell_angle_alpha 90.00
_cell_angle_beta 101.404(3)
_cell_angle_gamma 90.00
_cell_formula_units_Z 4
_cell_length_a 10.5050(14)
_cell_length_b 18.114(3)
_cell_length_c 18.875(3)
_cell_measurement_reflns_used 5455
_cell_measurement_temperature 173(2)
_cell_measurement_theta_max 26.394
_cell_measurement_theta_min 2.201
_cell_volume 3520.7(8)
_computing_cell_refinement 'Bruker SMART'
_computing_data_collection 'Bruker SMART'
_computing_data_reduction 'Bruker SHELXTL'
_computing_molecular_graphics 'Bruker SHELXTL'
_computing_publication_material 'Bruker SHELXTL'
_computing_structure_refinement 'SHELXL-97 (Sheldrick, 1997)'
_computing_structure_solution 'SHELXS-97 (Sheldrick, 1990)'
_diffrn_ambient_temperature 173(2)
_diffrn_measured_fraction_theta_full 0.989
_diffrn_measured_fraction_theta_max 0.989
_diffrn_measurement_device_type 'Bruker CCD detector'
_diffrn_measurement_method 'phi and omega scans'
_diffrn_radiation_monochromator graphite
_diffrn_radiation_source 'fine-focus sealed tube'
_diffrn_radiation_type MoK\a
_diffrn_radiation_wavelength 0.71073
_diffrn_reflns_av_R_equivalents 0.0810
_diffrn_reflns_av_sigmaI/netI 0.0876
_diffrn_reflns_limit_h_max 12
_diffrn_reflns_limit_h_min -9
_diffrn_reflns_limit_k_max 19
_diffrn_reflns_limit_k_min -21
_diffrn_reflns_limit_l_max 21
_diffrn_reflns_limit_l_min -22
_diffrn_reflns_number 17251
_diffrn_reflns_theta_full 24.71
_diffrn_reflns_theta_max 24.71
_diffrn_reflns_theta_min 5.13
_exptl_absorpt_coefficient_mu 0.108
_exptl_absorpt_correction_T_max 0.9790
_exptl_absorpt_correction_T_min 0.9590
_exptl_absorpt_correction_type multi-scan
_exptl_absorpt_process_details 'SADABS (Bruker-AXS)'
_exptl_crystal_colour colourless
_exptl_crystal_density_diffrn 1.127
_exptl_crystal_density_method 'not measured'
_exptl_crystal_description plate
_exptl_crystal_F_000 1292
_exptl_crystal_size_max 0.6
_exptl_crystal_size_mid 0.4
_exptl_crystal_size_min 0.2
_refine_diff_density_max 0.554
_refine_diff_density_min -0.432
_refine_diff_density_rms 0.053
_refine_ls_extinction_method none
_refine_ls_goodness_of_fit_ref 1.045
_refine_ls_hydrogen_treatment constr
_refine_ls_matrix_type full
_refine_ls_number_parameters 425
_refine_ls_number_reflns 5941
_refine_ls_number_restraints 34
_refine_ls_restrained_S_all 1.044
_refine_ls_R_factor_all 0.1098
_refine_ls_R_factor_gt 0.0693
_refine_ls_shift/su_max 0.000
_refine_ls_shift/su_mean 0.000
_refine_ls_structure_factor_coef Fsqd
_refine_ls_weighting_details 'calc w=1/[\s^2^(Fo^2^)+(0.0625P)^2^+2.6643P] where P=(Fo^2^+2Fc^2^)/3'
_refine_ls_weighting_scheme calc
_refine_ls_wR_factor_gt 0.1537
_refine_ls_wR_factor_ref 0.1720
_reflns_number_gt 3919
_reflns_number_total 5941
_reflns_threshold_expression >2sigma(I)
_cod_data_source_file b805161e.txt
_cod_data_source_block ss03m
_cod_depositor_comments
;
The following automatic conversions were performed:
'_symmetry_cell_setting' value 'Monoclinic' changed to 'monoclinic'
according to '/home/saulius/struct/CIF-dictionaries/cif_core.dic'
dictionary named 'cif_core.dic' version 2.4.1 from 2010-06-29.

Automatic conversion script
Id: cif_fix_enum 1527 2010-12-29 10:47:43Z saulius 
;
_cod_original_sg_symbol_H-M P2(1)/c
_cod_original_formula_sum 'C39.50 H51 B N O P'
_cod_database_code 7103258

loop_
_symmetry_equiv_pos_as_xyz
'x, y, z'
'-x, y+1/2, -z+1/2'
'-x, -y, -z'
'x, -y-1/2, z-1/2'

loop_
_atom_site_label
_atom_site_type_symbol
_atom_site_fract_x
_atom_site_fract_y
_atom_site_fract_z
_atom_site_U_iso_or_equiv
_atom_site_adp_type
_atom_site_occupancy
_atom_site_symmetry_multiplicity
_atom_site_calc_flag
_atom_site_refinement_flags
_atom_site_disorder_assembly
_atom_site_disorder_group
P1 P 0.56520(9) 0.78074(5) 0.23370(4) 0.0324(2) Uani 1 1 d . . .
B1 B 0.7157(3) 0.6240(2) 0.22739(18) 0.0291(8) Uani 1 1 d . . .
N1 N 0.4585(3) 0.70177(15) 0.31791(14) 0.0388(7) Uani 1 1 d . . .
O1 O 0.57843(19) 0.63097(11) 0.25155(10) 0.0280(5) Uani 1 1 d . . .
C1 C 0.5347(3) 0.69197(17) 0.27260(15) 0.0294(7) Uani 1 1 d . . .
C2 C 0.6748(3) 0.76379(18) 0.17432(15) 0.0318(7) Uani 1 1 d . . .
C3 C 0.7253(3) 0.69206(18) 0.17138(15) 0.0312(7) Uani 1 1 d . . .
C4 C 0.7930(3) 0.6809(2) 0.11445(17) 0.0401(8) Uani 1 1 d . . .
H4 H 0.8273 0.6332 0.1085 0.048 Uiso 1 1 calc R . .
C5 C 0.8112(4) 0.7361(2) 0.06737(17) 0.0454(9) Uani 1 1 d . . .
H5 H 0.8579 0.7258 0.0303 0.054 Uiso 1 1 calc R . .
C6 C 0.7632(4) 0.8059(2) 0.07305(18) 0.0475(9) Uani 1 1 d . . .
H6 H 0.7777 0.8439 0.0409 0.057 Uiso 1 1 calc R . .
C7 C 0.6930(3) 0.8198(2) 0.12658(17) 0.0428(9) Uani 1 1 d . . .
H7 H 0.6573 0.8674 0.1307 0.051 Uiso 1 1 calc R . .
C8 C 0.6197(3) 0.84553(18) 0.30713(17) 0.0399(8) Uani 1 1 d . . .
H8 H 0.5461 0.8515 0.3331 0.048 Uiso 1 1 calc R . .
C9 C 0.7343(4) 0.8152(2) 0.3623(2) 0.0637(12) Uani 1 1 d . . .
H9A H 0.8111 0.8123 0.3402 0.096 Uiso 1 1 calc R . .
H9B H 0.7129 0.7658 0.3777 0.096 Uiso 1 1 calc R . .
H9C H 0.7524 0.8481 0.4043 0.096 Uiso 1 1 calc R . .
C10 C 0.6475(4) 0.9216(2) 0.2800(2) 0.0558(10) Uani 1 1 d . . .
H10A H 0.6677 0.9558 0.3210 0.084 Uiso 1 1 calc R . .
H10B H 0.5710 0.9394 0.2458 0.084 Uiso 1 1 calc R . .
H10C H 0.7216 0.9188 0.2558 0.084 Uiso 1 1 calc R . .
C11 C 0.4138(3) 0.81545(19) 0.17769(17) 0.0406(8) Uani 1 1 d . . .
H11 H 0.4355 0.8624 0.1549 0.049 Uiso 1 1 calc R . .
C12 C 0.3663(4) 0.7609(2) 0.1166(2) 0.0644(12) Uani 1 1 d . . .
H12A H 0.3387 0.7151 0.1367 0.097 Uiso 1 1 calc R . .
H12B H 0.4369 0.7502 0.0911 0.097 Uiso 1 1 calc R . .
H12C H 0.2928 0.7824 0.0828 0.097 Uiso 1 1 calc R . .
C13 C 0.3096(4) 0.8338(2) 0.2208(2) 0.0531(10) Uani 1 1 d . . .
H13A H 0.2327 0.8534 0.1882 0.080 Uiso 1 1 calc R . .
H13B H 0.3431 0.8708 0.2577 0.080 Uiso 1 1 calc R . .
H13C H 0.2860 0.7890 0.2443 0.080 Uiso 1 1 calc R . .
C14 C 0.4139(3) 0.64265(18) 0.35465(16) 0.0322(7) Uani 1 1 d . . .
C15 C 0.4580(3) 0.6376(2) 0.42978(17) 0.0426(9) Uani 1 1 d . . .
H15 H 0.5196 0.6722 0.4539 0.051 Uiso 1 1 calc R . .
C16 C 0.4124(4) 0.5830(2) 0.46830(19) 0.0523(10) Uani 1 1 d . . .
H16 H 0.4449 0.5788 0.5188 0.063 Uiso 1 1 calc R . .
C17 C 0.3200(4) 0.5341(2) 0.4346(2) 0.0521(10) Uani 1 1 d . . .
H17 H 0.2888 0.4962 0.4616 0.063 Uiso 1 1 calc R . .
C18 C 0.2730(3) 0.5402(2) 0.3617(2) 0.0500(10) Uani 1 1 d . . .
H18 H 0.2080 0.5070 0.3385 0.060 Uiso 1 1 calc R . .
C19 C 0.3196(3) 0.5942(2) 0.32184(18) 0.0431(9) Uani 1 1 d . . .
H19 H 0.2862 0.5979 0.2714 0.052 Uiso 1 1 calc R . .
C20 C 0.7112(3) 0.54515(17) 0.18317(14) 0.0290(7) Uani 1 1 d . . .
C21 C 0.5974(3) 0.52330(18) 0.13261(15) 0.0320(7) Uani 1 1 d . . .
C22 C 0.5918(3) 0.45653(19) 0.09596(15) 0.0369(8) Uani 1 1 d . . .
H22 H 0.5136 0.4439 0.0635 0.044 Uiso 1 1 calc R . .
C23 C 0.6945(4) 0.40773(19) 0.10458(16) 0.0395(8) Uani 1 1 d . . .
C24 C 0.8079(3) 0.43046(19) 0.14996(16) 0.0398(8) Uani 1 1 d . . .
H24 H 0.8824 0.3997 0.1548 0.048 Uiso 1 1 calc R . .
C25 C 0.8177(3) 0.49620(19) 0.18867(16) 0.0347(8) Uani 1 1 d . . .
C26 C 0.9503(3) 0.5113(2) 0.2363(2) 0.0500(10) Uani 1 1 d . . .
H26A H 0.9453 0.5040 0.2871 0.075 Uiso 1 1 calc R . .
H26B H 0.9762 0.5623 0.2290 0.075 Uiso 1 1 calc R . .
H26C H 1.0145 0.4773 0.2233 0.075 Uiso 1 1 calc R . .
C27 C 0.6836(4) 0.3337(2) 0.0677(2) 0.0566(11) Uani 1 1 d . . .
H27A H 0.6732 0.2951 0.1025 0.085 Uiso 1 1 calc R . .
H27B H 0.7624 0.3242 0.0488 0.085 Uiso 1 1 calc R . .
H27C H 0.6080 0.3336 0.0278 0.085 Uiso 1 1 calc R . .
C28 C 0.4798(3) 0.57295(19) 0.11381(17) 0.0406(8) Uani 1 1 d . . .
H28A H 0.4217 0.5541 0.0705 0.061 Uiso 1 1 calc R . .
H28B H 0.5077 0.6231 0.1046 0.061 Uiso 1 1 calc R . .
H28C H 0.4338 0.5739 0.1542 0.061 Uiso 1 1 calc R . .
C29 C 0.8182(3) 0.62722(17) 0.30594(15) 0.0291(7) Uani 1 1 d . . .
C30 C 0.7953(3) 0.57944(17) 0.36194(15) 0.0281(7) Uani 1 1 d . . .
C31 C 0.8746(3) 0.58124(19) 0.43071(15) 0.0332(7) Uani 1 1 d . . .
H31 H 0.8551 0.5491 0.4669 0.040 Uiso 1 1 calc R . .
C32 C 0.9797(3) 0.62769(19) 0.44813(17) 0.0375(8) Uani 1 1 d . . .
C33 C 1.0060(3) 0.6727(2) 0.39368(18) 0.0414(8) Uani 1 1 d . . .
H33 H 1.0784 0.7051 0.4042 0.050 Uiso 1 1 calc R . .
C34 C 0.9307(3) 0.67255(19) 0.32388(17) 0.0376(8) Uani 1 1 d . . .
C35 C 0.9823(4) 0.7206(2) 0.2698(2) 0.0548(10) Uani 1 1 d . . .
H35A H 1.0672 0.7407 0.2925 0.082 Uiso 1 1 calc R . .
H35B H 0.9216 0.7613 0.2543 0.082 Uiso 1 1 calc R . .
H35C H 0.9913 0.6908 0.2277 0.082 Uiso 1 1 calc R . .
C36 C 1.0638(3) 0.6288(2) 0.52350(18) 0.0533(10) Uani 1 1 d . . .
H36A H 1.0548 0.6766 0.5463 0.080 Uiso 1 1 calc R . .
H36B H 1.1548 0.6211 0.5203 0.080 Uiso 1 1 calc R . .
H36C H 1.0360 0.5894 0.5526 0.080 Uiso 1 1 calc R . .
C37 C 0.6897(3) 0.52118(17) 0.35094(15) 0.0322(7) Uani 1 1 d . . .
H37A H 0.7168 0.4798 0.3839 0.048 Uiso 1 1 calc R . .
H37B H 0.6746 0.5036 0.3009 0.048 Uiso 1 1 calc R . .
H37C H 0.6094 0.5425 0.3609 0.048 Uiso 1 1 calc R . .
C38 C 0.109(4) 0.6110(13) 0.0713(16) 0.142(10) Uani 0.50 1 d PDU A -1
H38A H 0.1565 0.6353 0.0380 0.213 Uiso 0.50 1 calc PR A -1
H38B H 0.1550 0.6193 0.1212 0.213 Uiso 0.50 1 calc PR A -1
H38C H 0.0214 0.6316 0.0648 0.213 Uiso 0.50 1 calc PR A -1
C39 C 0.1012(14) 0.5313(8) 0.0563(9) 0.121(5) Uani 0.50 1 d PDU A -1
H39A H 0.0952 0.5038 0.1008 0.145 Uiso 0.50 1 calc PR A -1
H39B H 0.1802 0.5147 0.0397 0.145 Uiso 0.50 1 calc PR A -1
C40 C -0.020(2) 0.5158(11) -0.0026(18) 0.122(6) Uani 0.50 1 d PDU A -1
H40A H -0.0172 0.5454 -0.0464 0.147 Uiso 0.50 1 calc PR A -1
H40B H -0.0998 0.5282 0.0150 0.147 Uiso 0.50 1 calc PR A -1
C41 C -0.0149(15) 0.4324(9) -0.0192(8) 0.131(6) Uani 0.50 1 d PDU A -1
H41A H 0.0741 0.4187 -0.0242 0.157 Uiso 0.50 1 calc PR A -1
H41B H -0.0369 0.4037 0.0214 0.157 Uiso 0.50 1 calc PR A -1
C42 C -0.107(3) 0.4142(16) -0.0867(12) 0.129(9) Uani 0.50 1 d PDU A -1
H42A H -0.1834 0.4466 -0.0917 0.193 Uiso 0.50 1 calc PR A -1
H42B H -0.1350 0.3626 -0.0850 0.193 Uiso 0.50 1 calc PR A -1
H42C H -0.0652 0.4212 -0.1281 0.193 Uiso 0.50 1 calc PR A -1

loop_
_atom_site_aniso_label
_atom_site_aniso_U_11
_atom_site_aniso_U_22
_atom_site_aniso_U_33
_atom_site_aniso_U_23
_atom_site_aniso_U_13
_atom_site_aniso_U_12
P1 0.0432(5) 0.0339(5) 0.0227(4) 0.0030(3) 0.0127(3) 0.0030(4)
B1 0.0260(19) 0.038(2) 0.0248(17) 0.0027(15) 0.0089(14) -0.0016(15)
N1 0.0520(18) 0.0383(17) 0.0315(14) 0.0060(12) 0.0213(13) 0.0078(13)
O1 0.0290(12) 0.0339(12) 0.0231(10) 0.0000(9) 0.0097(9) 0.0019(9)
C1 0.0326(18) 0.0383(19) 0.0180(14) 0.0014(13) 0.0069(13) 0.0017(14)
C2 0.0403(19) 0.0379(19) 0.0205(14) 0.0047(13) 0.0139(13) 0.0004(15)
C3 0.0317(18) 0.0421(19) 0.0219(15) 0.0004(13) 0.0099(13) -0.0019(14)
C4 0.048(2) 0.044(2) 0.0338(17) -0.0011(15) 0.0210(15) 0.0037(16)
C5 0.054(2) 0.057(3) 0.0305(17) 0.0028(17) 0.0216(16) -0.0021(19)
C6 0.059(2) 0.056(3) 0.0325(18) 0.0143(17) 0.0212(17) -0.0010(19)
C7 0.055(2) 0.040(2) 0.0360(18) 0.0086(16) 0.0149(16) 0.0027(17)
C8 0.056(2) 0.037(2) 0.0299(17) -0.0060(15) 0.0162(16) 0.0001(16)
C9 0.084(3) 0.059(3) 0.039(2) -0.0074(19) -0.011(2) 0.002(2)
C10 0.072(3) 0.043(2) 0.055(2) -0.0012(19) 0.018(2) -0.0073(19)
C11 0.052(2) 0.036(2) 0.0346(17) 0.0059(15) 0.0109(16) 0.0121(16)
C12 0.061(3) 0.073(3) 0.049(2) -0.016(2) -0.0136(19) 0.026(2)
C13 0.053(2) 0.061(3) 0.051(2) 0.0155(19) 0.0227(18) 0.017(2)
C14 0.0339(18) 0.0351(18) 0.0326(17) 0.0042(14) 0.0187(14) 0.0092(14)
C15 0.050(2) 0.047(2) 0.0317(17) 0.0019(16) 0.0099(15) -0.0025(17)
C16 0.076(3) 0.053(2) 0.0318(18) 0.0076(18) 0.0185(18) 0.001(2)
C17 0.067(3) 0.048(2) 0.053(2) 0.0065(19) 0.039(2) -0.006(2)
C18 0.039(2) 0.053(2) 0.061(2) -0.009(2) 0.0178(18) -0.0091(17)
C19 0.045(2) 0.052(2) 0.0328(17) -0.0029(16) 0.0091(16) 0.0004(18)
C20 0.0345(18) 0.0372(18) 0.0182(14) 0.0047(13) 0.0121(13) 0.0029(14)
C21 0.0378(19) 0.0398(19) 0.0201(15) 0.0053(13) 0.0096(13) 0.0023(15)
C22 0.048(2) 0.044(2) 0.0183(14) -0.0007(14) 0.0047(14) -0.0040(16)
C23 0.061(2) 0.040(2) 0.0216(15) 0.0013(14) 0.0170(16) 0.0055(17)
C24 0.050(2) 0.045(2) 0.0286(16) 0.0031(15) 0.0190(16) 0.0142(17)
C25 0.0369(19) 0.046(2) 0.0250(15) 0.0064(15) 0.0146(14) 0.0048(15)
C26 0.035(2) 0.067(3) 0.049(2) -0.0116(19) 0.0110(16) 0.0126(18)
C27 0.086(3) 0.045(2) 0.039(2) -0.0052(18) 0.014(2) 0.010(2)
C28 0.044(2) 0.048(2) 0.0278(16) -0.0044(15) -0.0003(15) 0.0026(16)
C29 0.0283(17) 0.0355(18) 0.0261(15) -0.0016(13) 0.0114(13) 0.0013(14)
C30 0.0258(16) 0.0348(18) 0.0247(15) -0.0025(13) 0.0074(12) 0.0041(13)
C31 0.0294(17) 0.048(2) 0.0232(15) -0.0022(14) 0.0087(13) 0.0030(15)
C32 0.0274(18) 0.051(2) 0.0331(17) -0.0087(16) 0.0040(14) 0.0040(15)
C33 0.0276(18) 0.047(2) 0.048(2) -0.0094(17) 0.0040(15) -0.0065(16)
C34 0.0315(18) 0.045(2) 0.0373(18) 0.0000(16) 0.0089(14) -0.0044(15)
C35 0.044(2) 0.065(3) 0.056(2) 0.008(2) 0.0105(18) -0.0192(19)
C36 0.041(2) 0.075(3) 0.039(2) -0.0147(19) -0.0055(16) 0.0025(19)
C37 0.0351(18) 0.0390(19) 0.0235(15) 0.0053(13) 0.0079(13) -0.0009(14)
C38 0.075(13) 0.132(11) 0.24(3) 0.021(14) 0.080(16) -0.025(10)
C39 0.077(9) 0.158(11) 0.120(11) -0.022(9) 0.003(8) 0.026(8)
C40 0.069(13) 0.204(18) 0.102(9) 0.003(14) 0.037(9) -0.007(12)
C41 0.077(9) 0.217(17) 0.105(9) -0.062(11) 0.034(7) 0.022(10)
C42 0.054(12) 0.22(3) 0.112(11) 0.011(15) 0.012(8) -0.006(16)

loop_
_atom_type_symbol
_atom_type_description
_atom_type_scat_dispersion_real
_atom_type_scat_dispersion_imag
_atom_type_scat_source
C C 0.0033 0.0016 'International Tables Vol C Tables 4.2.6.8 and 6.1.1.4'
H H 0.0000 0.0000 'International Tables Vol C Tables 4.2.6.8 and 6.1.1.4'
B B 0.0013 0.0007 'International Tables Vol C Tables 4.2.6.8 and 6.1.1.4'
N N 0.0061 0.0033 'International Tables Vol C Tables 4.2.6.8 and 6.1.1.4'
O O 0.0106 0.0060 'International Tables Vol C Tables 4.2.6.8 and 6.1.1.4'
P P 0.1023 0.0942 'International Tables Vol C Tables 4.2.6.8 and 6.1.1.4'

loop_
_geom_angle_atom_site_label_1
_geom_angle_atom_site_label_2
_geom_angle_atom_site_label_3
_geom_angle
_geom_angle_site_symmetry_1
_geom_angle_site_symmetry_3
_geom_angle_publ_flag
C2 P1 C8 116.37(16) . . ?
C2 P1 C1 106.75(15) . . ?
C8 P1 C1 108.43(14) . . ?
C2 P1 C11 106.86(15) . . ?
C8 P1 C11 108.88(16) . . ?
C1 P1 C11 109.41(16) . . ?
O1 B1 C3 107.3(2) . . ?
O1 B1 C20 106.0(2) . . ?
C3 B1 C20 108.9(2) . . ?
O1 B1 C29 101.9(2) . . ?
C3 B1 C29 116.0(3) . . ?
C20 B1 C29 115.7(3) . . ?
C1 N1 C14 122.1(3) . . ?
C1 O1 B1 123.5(2) . . ?
O1 C1 N1 128.8(3) . . ?
O1 C1 P1 122.0(2) . . ?
N1 C1 P1 109.1(2) . . ?
C7 C2 C3 123.0(3) . . ?
C7 C2 P1 117.9(3) . . ?
C3 C2 P1 118.6(2) . . ?
C2 C3 C4 114.3(3) . . ?
C2 C3 B1 126.6(3) . . ?
C4 C3 B1 119.1(3) . . ?
C5 C4 C3 122.7(3) . . ?
C6 C5 C4 121.2(3) . . ?
C5 C6 C7 118.8(3) . . ?
C6 C7 C2 119.9(3) . . ?
C10 C8 C9 112.2(3) . . ?
C10 C8 P1 112.4(2) . . ?
C9 C8 P1 111.9(2) . . ?
C13 C11 C12 112.5(3) . . ?
C13 C11 P1 113.5(2) . . ?
C12 C11 P1 109.3(2) . . ?
C19 C14 C15 118.5(3) . . ?
C19 C14 N1 123.0(3) . . ?
C15 C14 N1 118.2(3) . . ?
C16 C15 C14 120.2(3) . . ?
C15 C16 C17 120.6(3) . . ?
C18 C17 C16 119.6(3) . . ?
C17 C18 C19 120.5(3) . . ?
C14 C19 C18 120.5(3) . . ?
C25 C20 C21 114.8(3) . . ?
C25 C20 B1 124.2(3) . . ?
C21 C20 B1 120.9(3) . . ?
C22 C21 C20 121.4(3) . . ?
C22 C21 C28 116.6(3) . . ?
C20 C21 C28 121.9(3) . . ?
C23 C22 C21 122.9(3) . . ?
C22 C23 C24 116.1(3) . . ?
C22 C23 C27 122.0(3) . . ?
C24 C23 C27 121.9(3) . . ?
C23 C24 C25 123.0(3) . . ?
C24 C25 C20 121.5(3) . . ?
C24 C25 C26 115.3(3) . . ?
C20 C25 C26 123.2(3) . . ?
C30 C29 C34 115.4(3) . . ?
C30 C29 B1 117.9(3) . . ?
C34 C29 B1 126.7(3) . . ?
C31 C30 C29 121.2(3) . . ?
C31 C30 C37 115.4(3) . . ?
C29 C30 C37 123.3(3) . . ?
C32 C31 C30 122.6(3) . . ?
C31 C32 C33 116.9(3) . . ?
C31 C32 C36 121.5(3) . . ?
C33 C32 C36 121.6(3) . . ?
C32 C33 C34 122.8(3) . . ?
C33 C34 C29 120.9(3) . . ?
C33 C34 C35 114.9(3) . . ?
C29 C34 C35 124.0(3) . . ?
C38 C39 C40 109.0(18) . . ?
C39 C40 C41 105.6(13) . . ?
C42 C41 C40 110.6(19) . . ?

loop_
_geom_bond_atom_site_label_1
_geom_bond_atom_site_label_2
_geom_bond_distance
_geom_bond_site_symmetry_2
_geom_bond_publ_flag
P1 C2 1.785(3) . ?
P1 C8 1.820(3) . ?
P1 C1 1.822(3) . ?
P1 C11 1.838(3) . ?
B1 O1 1.601(4) . ?
B1 C3 1.641(5) . ?
B1 C20 1.650(5) . ?
B1 C29 1.653(4) . ?
N1 C1 1.293(4) . ?
N1 C14 1.406(4) . ?
O1 C1 1.289(4) . ?
C2 C7 1.395(4) . ?
C2 C3 1.409(4) . ?
C3 C4 1.415(4) . ?
C4 C5 1.376(5) . ?
C5 C6 1.373(5) . ?
C6 C7 1.387(5) . ?
C8 C10 1.518(5) . ?
C8 C9 1.530(5) . ?
C11 C13 1.524(5) . ?
C11 C12 1.525(5) . ?
C14 C19 1.375(5) . ?
C14 C15 1.405(4) . ?
C15 C16 1.370(5) . ?
C16 C17 1.374(5) . ?
C17 C18 1.370(5) . ?
C18 C19 1.382(5) . ?
C20 C25 1.415(4) . ?
C20 C21 1.430(4) . ?
C21 C22 1.389(4) . ?
C21 C28 1.513(4) . ?
C22 C23 1.379(5) . ?
C23 C24 1.386(5) . ?
C23 C27 1.504(5) . ?
C24 C25 1.390(5) . ?
C25 C26 1.526(5) . ?
C29 C30 1.423(4) . ?
C29 C34 1.423(4) . ?
C30 C31 1.397(4) . ?
C30 C37 1.515(4) . ?
C31 C32 1.376(5) . ?
C32 C33 1.382(5) . ?
C32 C36 1.519(4) . ?
C33 C34 1.396(5) . ?
C34 C35 1.521(5) . ?
C38 C39 1.47(2) . ?
C39 C40 1.538(19) . ?
C40 C41 1.546(18) . ?
C41 C42 1.48(2) . ?
